data_1547560
loop_
_publ_author_name
'Lehner, Verena'
'Davies, Huw M. L.'
'Reiser, Oliver'

_publ_section_title
;
 Rh(II)-Catalyzed Cyclopropanation of Furans and Its Application to the
 Total Synthesis of Natural Product Derivatives.
;
_journal_issue 18
_journal_name_full 'Organic letters'
_journal_page_first 4722
_journal_page_last 4725
_journal_paper_doi 10.1021/acs.orglett.7b02009
_journal_volume 19
_journal_year 2017
_chemical_formula_moiety 'C14 H16 O4'
_chemical_formula_sum 'C14 H16 O4'
_chemical_formula_weight 248.27
_space_group_crystal_system monoclinic
_space_group_IT_number 14
_space_group_name_Hall '-P 2ybc'
_space_group_name_H-M_alt 'P 1 21/c 1'
_symmetry_space_group_name_Hall '-P 2ybc'
_symmetry_space_group_name_H-M 'P 1 21/c 1'
_atom_sites_solution_hydrogens difmap
_audit_creation_date 2017-05-03
_audit_creation_method
;
Olex2 1.2
(compiled 2014.03.20 svn.r2914 for OlexSys, GUI svn.r4816)
;
_cell_angle_alpha 90
_cell_angle_beta 103.364(2)
_cell_angle_gamma 90
_cell_formula_units_Z 4
_cell_length_a 8.22602(16)
_cell_length_b 15.4712(3)
_cell_length_c 10.0483(2)
_cell_measurement_reflns_used 7562
_cell_measurement_temperature 123.00(10)
_cell_measurement_theta_max 73.3920
_cell_measurement_theta_min 4.4540
_cell_volume 1244.18(4)
_computing_cell_refinement 'CrysAlisPro 1.171.38.37b (Rigaku OD, 2015)'
_computing_data_collection 'CrysAlisPro 1.171.38.37b (Rigaku OD, 2015)'
_computing_data_reduction 'CrysAlisPro 1.171.38.37b (Rigaku OD, 2015)'
_computing_molecular_graphics 'Olex2 (Dolomanov et al., 2009)'
_computing_publication_material 'Olex2 (Dolomanov et al., 2009)'
_computing_structure_refinement 'ShelXL (Sheldrick, 2015)'
_diffrn_ambient_environment N~2~
_diffrn_ambient_temperature 123.00(10)
_diffrn_detector 'CCD plate'
_diffrn_detector_area_resol_mean 5.1773
_diffrn_detector_type Atlas
_diffrn_measured_fraction_theta_full 1.000
_diffrn_measured_fraction_theta_max 0.991
_diffrn_measurement_details
;
List of Runs (angles in degrees, time in seconds):

  # Type    Start    End  Width  t~exp~   \w     \q     \k     \f   Frames
--------------------------------------------------------------------------
  1  \w   -116.00 -17.00   1.00    5.00    --  -41.23 -37.00-180.00   99
  2  \w    -35.00  74.00   1.00    5.00    --   41.23 -77.00  90.00  109
  3  \w    -20.00  82.00   1.00    5.00    --   41.23 -99.00 -30.00  102
  4  \w     77.00 158.00   1.00   20.00    --  106.46  61.00-180.00   81
  5  \w     30.00  69.00   1.00   20.00    --  106.46 -30.00 150.00   39
  6  \w     30.00  69.00   1.00   20.00    --  106.46 -30.00  90.00   39
  7  \w     81.00 158.00   1.00   20.00    --  106.46  45.00  30.00   77
  8  \w     33.00  77.00   1.00   20.00    --  106.46 -45.00  30.00   44
  9  \w     30.00  69.00   1.00   20.00    --  106.46 -30.00 -90.00   39
 10  \w     30.00  69.00   1.00   20.00    --  106.46 -30.00-120.00   39
 11  \w     77.00 158.00   1.00   20.00    --  106.46  61.00-150.00   81
 12  \w     73.00 158.00   1.00   20.00    --  106.46 125.00  30.00   85
 13  \w     81.00 158.00   1.00   20.00    --  106.46  45.00 -90.00   77
 14  \w     77.00 158.00   1.00   20.00    --  106.46  61.00 150.00   81
 15  \w     33.00  77.00   1.00   20.00    --  106.46 -45.00-180.00   44
 16  \w     77.00 158.00   1.00   20.00    --  106.46  61.00-120.00   81
 17  \w     33.00  77.00   1.00   20.00    --  106.46 -45.00  60.00   44
 18  \w     33.00 121.00   1.00   20.00    --  106.46-125.00  90.00   88
 19  \w    -97.00  -2.00   1.00    5.00    --  -41.23 125.00 150.00   95
 20  \w   -114.00 -13.00   1.00    5.00    --  -41.23 -57.00 -90.00  101
 21  \w   -117.00  -9.00   1.00    5.00    --  -41.23 -77.00  30.00  108
 22  \w   -114.00 -13.00   1.00    5.00    --  -41.23 -57.00  90.00  101
 23  \w     24.00 109.00   1.00   20.00    --  106.46 -94.00-180.00   85
 24  \w     77.00 158.00   1.00   20.00    --  106.46  61.00  90.00   81
 25  \w     77.00 158.00   1.00   20.00    --  106.46  61.00 -30.00   81
 26  \w     81.00 158.00   1.00   20.00    --  106.46  45.00 -60.00   77
 27  \w     77.00 102.00   1.00   20.00    --  106.46  61.00  60.00   25
 28  \w     30.00 139.00   1.00   20.00    --  106.46 -77.00 -90.00  109
;
_diffrn_measurement_device 'four-circle diffractometer'
_diffrn_measurement_device_type 'SuperNova, Single source at offset, Atlas'
_diffrn_measurement_method '\w scans'
_diffrn_orient_matrix_type 'CrysAlisPro convention (1999,Acta A55,543-557)'
_diffrn_orient_matrix_UB_11 -0.0324776000
_diffrn_orient_matrix_UB_12 -0.0338144000
_diffrn_orient_matrix_UB_13 -0.1480429000
_diffrn_orient_matrix_UB_21 -0.1380471000
_diffrn_orient_matrix_UB_22 -0.0599590000
_diffrn_orient_matrix_UB_23 0.0278002000
_diffrn_orient_matrix_UB_31 -0.1301303000
_diffrn_orient_matrix_UB_32 0.0719345000
_diffrn_orient_matrix_UB_33 -0.0463905000
_diffrn_radiation_monochromator mirror
_diffrn_radiation_probe x-ray
_diffrn_radiation_type CuK\a
_diffrn_radiation_wavelength 1.54184
_diffrn_reflns_av_R_equivalents 0.0269
_diffrn_reflns_av_unetI/netI 0.0157
_diffrn_reflns_Laue_measured_fraction_full 1.000
_diffrn_reflns_Laue_measured_fraction_max 0.991
_diffrn_reflns_limit_h_max 10
_diffrn_reflns_limit_h_min -10
_diffrn_reflns_limit_k_max 18
_diffrn_reflns_limit_k_min -18
_diffrn_reflns_limit_l_max 12
_diffrn_reflns_limit_l_min -12
_diffrn_reflns_number 15266
_diffrn_reflns_point_group_measured_fraction_full 1.000
_diffrn_reflns_point_group_measured_fraction_max 0.991
_diffrn_reflns_theta_full 67.684
_diffrn_reflns_theta_max 73.436
_diffrn_reflns_theta_min 5.352
_diffrn_source 'micro-focus sealed X-ray tube'
_diffrn_source_type 'SuperNova (Cu) X-ray Source'
_exptl_absorpt_coefficient_mu 0.799
_exptl_absorpt_correction_T_max 0.982
_exptl_absorpt_correction_T_min 0.959
_exptl_absorpt_correction_type gaussian
_exptl_absorpt_process_details
;
CrysAlisPro 1.171.38.37b (Rigaku Oxford Diffraction, 2015)
Numerical absorption correction based on gaussian integration over
            a multifaceted crystal model
Empirical absorption correction using spherical harmonics,
 implemented in SCALE3 ABSPACK scaling algorithm.
;
_exptl_crystal_colour colourless
_exptl_crystal_colour_primary colourless
_exptl_crystal_density_diffrn 1.325
_exptl_crystal_description prism
_exptl_crystal_F_000 528
_exptl_crystal_size_max 0.141
_exptl_crystal_size_mid 0.094
_exptl_crystal_size_min 0.059
_refine_diff_density_max 0.240
_refine_diff_density_min -0.158
_refine_diff_density_rms 0.032
_refine_ls_extinction_coef 0.0008(3)
_refine_ls_extinction_expression Fc^*^=kFc[1+0.001xFc^2^\l^3^/sin(2\q)]^-1/4^
_refine_ls_extinction_method 'SHELXL-2014/7 (Sheldrick 2014'
_refine_ls_goodness_of_fit_ref 1.040
_refine_ls_hydrogen_treatment refall
_refine_ls_matrix_type full
_refine_ls_number_parameters 228
_refine_ls_number_reflns 2480
_refine_ls_number_restraints 0
_refine_ls_restrained_S_all 1.040
_refine_ls_R_factor_all 0.0350
_refine_ls_R_factor_gt 0.0305
_refine_ls_shift/su_max 0.000
_refine_ls_shift/su_mean 0.000
_refine_ls_structure_factor_coef Fsqd
_refine_ls_weighting_details 'w=1/[\s^2^(Fo^2^)+(0.0344P)^2^+0.4215P] where P=(Fo^2^+2Fc^2^)/3'
_refine_ls_weighting_scheme calc
_refine_ls_wR_factor_gt 0.0753
_refine_ls_wR_factor_ref 0.0787
_reflns_Friedel_coverage 0.000
_reflns_number_gt 2235
_reflns_number_total 2480
_reflns_threshold_expression 'I > 2\s(I)'
_cod_data_source_file ol7b02009_si_005.cif
_cod_data_source_block p165
_cod_original_cell_volume 1244.17(4)
_cod_database_code 1547560
_chemical_oxdiff_formula 'C14 H16 O4'
_chemical_oxdiff_usercomment Lehner_Reiser_VL203/2
_shelx_space_group_comment
;
The symmetry employed for this shelxl refinement is uniquely defined
by the following loop, which should always be used as a source of
symmetry information in preference to the above space-group names.
They are only intended as comments.
;
_reflns_odcompleteness_completeness 99.96
_reflns_odcompleteness_iscentric 1
_reflns_odcompleteness_theta 66.97
_olex2_refinement_description
;
;
_shelx_shelxl_version_number 2014/7
_olex2_date_sample_data_collection 2016-10-19
_olex2_diffrn_ambient_temperature_device 'Oxford Cryosystems, CryoStream 700'
_olex2_submission_original_sample_id 'P165 (VL203/2)'
_olex2_submission_special_instructions 'No special instructions were received'
_oxdiff_exptl_absorpt_empirical_details
;
Empirical correction (ABSPACK) includes:
- Absorption correction using spherical harmonics
- Frame scaling
;
_oxdiff_exptl_absorpt_empirical_full_max 1.138
_oxdiff_exptl_absorpt_empirical_full_min 0.902

loop_
_space_group_symop_operation_xyz
'x, y, z'
'-x, y+1/2, -z+1/2'
'-x, -y, -z'
'x, -y-1/2, z-1/2'

loop_
_atom_site_label
_atom_site_type_symbol
_atom_site_fract_x
_atom_site_fract_y
_atom_site_fract_z
_atom_site_U_iso_or_equiv
_atom_site_adp_type
_atom_site_occupancy
_atom_site_site_symmetry_order
_atom_site_calc_flag
O1 O 0.90858(9) 0.50137(5) 0.31929(8) 0.0252(2) Uani 1 1 d
O3 O 0.51952(10) 0.59844(6) 0.50150(8) 0.0270(2) Uani 1 1 d
O2 O 1.10409(9) 0.60097(6) 0.39208(9) 0.0281(2) Uani 1 1 d
O4 O 0.37274(10) 0.57271(6) 0.28815(9) 0.0271(2) Uani 1 1 d
C7 C 0.83294(13) 0.72329(7) 0.41279(11) 0.0215(2) Uani 1 1 d
C14 C 0.51332(13) 0.58611(7) 0.38215(12) 0.0206(2) Uani 1 1 d
C8 C 0.74955(14) 0.77364(8) 0.30331(12) 0.0240(2) Uani 1 1 d
C6 C 0.81782(13) 0.62597(7) 0.41408(11) 0.0214(2) Uani 1 1 d
C4 C 0.72690(13) 0.49036(7) 0.30701(12) 0.0225(2) Uani 1 1 d
C13 C 0.96014(13) 0.57771(7) 0.37495(11) 0.0225(2) Uani 1 1 d
C3 C 0.65271(14) 0.44626(8) 0.17287(12) 0.0248(2) Uani 1 1 d
C12 C 0.93446(15) 0.76423(8) 0.52540(12) 0.0279(3) Uani 1 1 d
C5 C 0.66568(13) 0.58343(7) 0.32153(11) 0.0208(2) Uani 1 1 d
C10 C 0.86690(16) 0.90307(8) 0.41981(13) 0.0295(3) Uani 1 1 d
C9 C 0.76689(15) 0.86304(8) 0.30706(12) 0.0270(3) Uani 1 1 d
C11 C 0.95128(16) 0.85340(9) 0.52880(13) 0.0325(3) Uani 1 1 d
C2 C 0.70604(16) 0.35209(8) 0.16706(13) 0.0288(3) Uani 1 1 d
C1 C 0.62479(19) 0.30990(9) 0.03106(14) 0.0348(3) Uani 1 1 d
H5 H 0.6378(16) 0.6092(8) 0.2330(14) 0.021(3) Uiso 1 1 d
H4A H 0.7151(15) 0.4550(8) 0.3857(13) 0.018(3) Uiso 1 1 d
H3A H 0.6831(16) 0.4786(9) 0.0983(14) 0.022(3) Uiso 1 1 d
H6 H 0.8220(17) 0.6067(9) 0.5071(15) 0.027(3) Uiso 1 1 d
H3B H 0.5302(18) 0.4496(9) 0.1609(14) 0.029(3) Uiso 1 1 d
H8 H 0.6781(18) 0.7481(10) 0.2232(15) 0.033(4) Uiso 1 1 d
H10 H 0.8773(18) 0.9664(11) 0.4209(15) 0.036(4) Uiso 1 1 d
H2A H 0.6774(19) 0.3200(10) 0.2435(16) 0.035(4) Uiso 1 1 d
H12 H 0.9923(19) 0.7297(10) 0.6013(16) 0.036(4) Uiso 1 1 d
H2B H 0.830(2) 0.3497(10) 0.1836(15) 0.034(4) Uiso 1 1 d
H9 H 0.7055(18) 0.8969(10) 0.2313(16) 0.033(4) Uiso 1 1 d
H1A H 0.500(2) 0.3099(11) 0.0167(16) 0.042(4) Uiso 1 1 d
H1B H 0.653(2) 0.3426(11) -0.0432(18) 0.046(4) Uiso 1 1 d
H4 H 0.288(2) 0.5767(12) 0.3302(19) 0.054(5) Uiso 1 1 d
H11 H 1.027(2) 0.8799(11) 0.6077(17) 0.045(4) Uiso 1 1 d
H1C H 0.663(2) 0.2496(12) 0.0267(17) 0.048(5) Uiso 1 1 d

loop_
_atom_site_aniso_label
_atom_site_aniso_U_11
_atom_site_aniso_U_22
_atom_site_aniso_U_33
_atom_site_aniso_U_23
_atom_site_aniso_U_13
_atom_site_aniso_U_12
O1 0.0154(4) 0.0280(4) 0.0323(4) 0.0001(3) 0.0056(3) 0.0024(3)
O3 0.0194(4) 0.0354(5) 0.0265(4) -0.0004(3) 0.0062(3) -0.0011(3)
O2 0.0138(4) 0.0375(5) 0.0323(5) 0.0007(4) 0.0042(3) 0.0004(3)
O4 0.0133(4) 0.0390(5) 0.0282(4) -0.0009(3) 0.0031(3) -0.0005(3)
C7 0.0143(5) 0.0271(6) 0.0242(5) 0.0001(4) 0.0064(4) 0.0004(4)
C14 0.0153(5) 0.0179(5) 0.0278(6) 0.0026(4) 0.0032(4) 0.0008(4)
C8 0.0190(5) 0.0274(6) 0.0238(6) -0.0016(4) 0.0014(4) 0.0007(4)
C6 0.0141(5) 0.0271(6) 0.0225(5) 0.0029(4) 0.0033(4) 0.0008(4)
C4 0.0141(5) 0.0261(6) 0.0275(6) 0.0037(4) 0.0053(4) 0.0020(4)
C13 0.0164(5) 0.0277(6) 0.0227(5) 0.0050(4) 0.0028(4) 0.0024(4)
C3 0.0203(5) 0.0269(6) 0.0267(6) 0.0017(5) 0.0045(4) 0.0008(4)
C12 0.0233(6) 0.0349(7) 0.0235(6) 0.0028(5) 0.0015(5) -0.0021(5)
C5 0.0149(5) 0.0239(5) 0.0228(5) 0.0021(4) 0.0028(4) 0.0004(4)
C10 0.0298(6) 0.0264(6) 0.0335(6) -0.0034(5) 0.0100(5) -0.0027(5)
C9 0.0246(6) 0.0284(6) 0.0279(6) 0.0019(5) 0.0056(5) 0.0022(5)
C11 0.0310(6) 0.0359(7) 0.0290(6) -0.0057(5) 0.0038(5) -0.0082(5)
C2 0.0300(6) 0.0259(6) 0.0308(6) 0.0009(5) 0.0074(5) 0.0007(5)
C1 0.0388(7) 0.0307(7) 0.0359(7) -0.0050(5) 0.0109(6) -0.0039(5)

loop_
_atom_type_symbol
_atom_type_description
_atom_type_scat_dispersion_real
_atom_type_scat_dispersion_imag
_atom_type_scat_source
C C 0.0181 0.0091 'International Tables Vol C Tables 4.2.6.8 and 6.1.1.4'
H H 0.0000 0.0000 'International Tables Vol C Tables 4.2.6.8 and 6.1.1.4'
O O 0.0492 0.0322 'International Tables Vol C Tables 4.2.6.8 and 6.1.1.4'

loop_
_exptl_crystal_face_index_h
_exptl_crystal_face_index_k
_exptl_crystal_face_index_l
_exptl_crystal_face_perp_dist
-5 2 1 0.0328
5 -4 0 0.0185
-3 -4 6 0.0482
4 -6 -1 0.0259
-4 6 1 0.0415
3 -5 -5 0.0433
-1 2 -6 0.0891
-3 6 4 0.0361
-1 2 6 0.0574
3 4 4 0.0557
-1 -8 -3 0.0430
3 8 -3 0.0353
5 -2 -4 0.0305
-5 -3 2 0.0265
-3 -8 3 0.0411

loop_
_geom_angle_atom_site_label_1
_geom_angle_atom_site_label_2
_geom_angle_atom_site_label_3
_geom_angle
C13 O1 C4 110.73(8)
C14 O4 H4 107.3(12)
C8 C7 C6 122.53(10)
C8 C7 C12 118.72(11)
C12 C7 C6 118.75(10)
O3 C14 O4 124.20(10)
O3 C14 C5 123.80(10)
O4 C14 C5 112.00(10)
C7 C8 H8 121.6(9)
C9 C8 C7 120.43(11)
C9 C8 H8 118.0(9)
C7 C6 C13 114.76(9)
C7 C6 C5 118.83(9)
C7 C6 H6 109.2(8)
C13 C6 C5 101.74(9)
C13 C6 H6 103.9(8)
C5 C6 H6 107.2(8)
O1 C4 C3 108.58(9)
O1 C4 C5 103.29(8)
O1 C4 H4A 106.4(7)
C3 C4 C5 115.66(9)
C3 C4 H4A 111.8(7)
C5 C4 H4A 110.4(7)
O1 C13 C6 110.82(9)
O2 C13 O1 121.91(10)
O2 C13 C6 127.26(11)
C4 C3 C2 113.92(10)
C4 C3 H3A 109.3(8)
C4 C3 H3B 106.0(8)
C2 C3 H3A 109.4(8)
C2 C3 H3B 109.9(8)
H3A C3 H3B 108.2(11)
C7 C12 H12 119.0(9)
C11 C12 C7 120.67(11)
C11 C12 H12 120.3(9)
C14 C5 C6 112.42(9)
C14 C5 C4 112.44(9)
C14 C5 H5 108.7(8)
C6 C5 C4 102.74(8)
C6 C5 H5 112.1(8)
C4 C5 H5 108.4(8)
C9 C10 C11 119.57(12)
C9 C10 H10 119.3(9)
C11 C10 H10 121.2(9)
C8 C9 H9 119.1(9)
C10 C9 C8 120.37(11)
C10 C9 H9 120.5(9)
C12 C11 H11 118.5(10)
C10 C11 C12 120.23(12)
C10 C11 H11 121.2(10)
C3 C2 H2A 109.1(9)
C3 C2 H2B 108.8(9)
C1 C2 C3 111.90(11)
C1 C2 H2A 110.4(9)
C1 C2 H2B 110.8(9)
H2A C2 H2B 105.7(12)
C2 C1 H1A 110.5(9)
C2 C1 H1B 109.5(10)
C2 C1 H1C 111.6(10)
H1A C1 H1B 107.8(13)
H1A C1 H1C 108.5(13)
H1B C1 H1C 108.9(14)

loop_
_geom_bond_atom_site_label_1
_geom_bond_atom_site_label_2
_geom_bond_distance
O1 C4 1.4808(13)
O1 C13 1.3334(14)
O3 C14 1.2038(14)
O2 C13 1.2113(14)
O4 C14 1.3295(14)
O4 H4 0.90(2)
C7 C8 1.3923(16)
C7 C6 1.5111(16)
C7 C12 1.3936(16)
C14 C5 1.5154(15)
C8 C9 1.3902(17)
C8 H8 0.965(15)
C6 C13 1.5151(15)
C6 C5 1.5252(15)
C6 H6 0.974(15)
C4 C3 1.5082(16)
C4 C5 1.5433(15)
C4 H4A 0.985(13)
C3 C2 1.5266(17)
C3 H3A 0.981(14)
C3 H3B 0.988(15)
C12 C11 1.3861(18)
C12 H12 0.962(16)
C5 H5 0.953(14)
C10 C9 1.3831(18)
C10 C11 1.3858(19)
C10 H10 0.983(16)
C9 H9 0.965(15)
C11 H11 0.979(17)
C2 C1 1.5225(18)
C2 H2A 0.988(16)
C2 H2B 0.994(15)
C1 H1A 1.004(17)
C1 H1B 0.971(18)
C1 H1C 0.988(18)

loop_
_geom_torsion_atom_site_label_1
_geom_torsion_atom_site_label_2
_geom_torsion_atom_site_label_3
_geom_torsion_atom_site_label_4
_geom_torsion
O1 C4 C3 C2 69.06(12)
O1 C4 C5 C14 -151.19(9)
O1 C4 C5 C6 -30.10(10)
O3 C14 C5 C6 -18.63(15)
O3 C14 C5 C4 96.74(13)
O4 C14 C5 C6 161.75(9)
O4 C14 C5 C4 -82.88(11)
C7 C8 C9 C10 -0.17(18)
C7 C6 C13 O1 -151.93(9)
C7 C6 C13 O2 29.67(16)
C7 C6 C5 C14 -80.73(12)
C7 C6 C5 C4 158.16(9)
C7 C12 C11 C10 0.02(19)
C8 C7 C6 C13 98.61(12)
C8 C7 C6 C5 -22.03(15)
C8 C7 C12 C11 0.42(17)
C6 C7 C8 C9 179.76(10)
C6 C7 C12 C11 -179.68(11)
C4 O1 C13 O2 -178.52(10)
C4 O1 C13 C6 2.98(12)
C4 C3 C2 C1 178.67(10)
C13 O1 C4 C3 140.76(9)
C13 O1 C4 C5 17.47(11)
C13 C6 C5 C14 152.21(9)
C13 C6 C5 C4 31.10(10)
C3 C4 C5 C14 90.34(12)
C3 C4 C5 C6 -148.57(9)
C12 C7 C8 C9 -0.35(16)
C12 C7 C6 C13 -81.28(13)
C12 C7 C6 C5 158.08(10)
C5 C6 C13 O1 -22.27(12)
C5 C6 C13 O2 159.33(11)
C5 C4 C3 C2 -175.44(10)
C9 C10 C11 C12 -0.54(19)
C11 C10 C9 C8 0.62(19)

loop_
_exptl_oxdiff_crystal_face_indexfrac_h
_exptl_oxdiff_crystal_face_indexfrac_k
_exptl_oxdiff_crystal_face_indexfrac_l
_exptl_oxdiff_crystal_face_x
_exptl_oxdiff_crystal_face_y
_exptl_oxdiff_crystal_face_z
-5.0000 2.0000 1.0000 -0.0533 0.5981 0.7481
5.0000 -4.0000 0.0000 -0.0271 -0.4504 -0.9384
-3.0000 -4.0000 6.0000 -0.6556 0.8208 -0.1757
4.0000 -6.0000 -1.0000 0.2210 -0.2202 -0.9057
-4.0000 6.0000 1.0000 -0.2210 0.2202 0.9057
3.0000 -5.0000 -5.0000 0.8119 -0.2533 -0.5181
-1.0000 2.0000 -6.0000 0.8531 -0.1487 0.5523
-3.0000 6.0000 4.0000 -0.6976 0.1656 0.6364
-1.0000 2.0000 6.0000 -0.9234 0.1849 -0.0043
3.0000 4.0000 4.0000 -0.8249 -0.5428 -0.2882
-1.0000 -8.0000 -3.0000 0.7471 0.5343 -0.3062
3.0000 8.0000 -3.0000 0.0762 -0.9772 0.3243
5.0000 -2.0000 -4.0000 0.4974 -0.6815 -0.6090
-5.0000 -3.0000 2.0000 -0.0323 0.9257 0.3421
-3.0000 -8.0000 3.0000 -0.0762 0.9772 -0.3243
